data_1575664
loop_
_publ_author_name
'Heller, Jan'
'Buch, Christoph D.'
'Virovets, Alexander V.'
'Peresypkina, Eugenia'
'Lerner, Hans-Wolfram'
'Fantuzzi, Felipe'
'Wagner, Matthias'

_publ_section_title
;
 Synthesis of perhalogenated silylboranes (X = Cl, I) and their
 application in regiodivergent alkene silaboration.
;
_journal_issue 43
_journal_name_full 'Chemical science'
_journal_page_first 20329
_journal_page_last 20343
_journal_paper_doi 10.1039/d5sc06234a
_journal_volume 16
_journal_year 2025
_chemical_formula_moiety 'C18 H15 B I5 P Si'
_chemical_formula_sum 'C18 H15 B I5 P Si'
_chemical_formula_weight 935.67
_chemical_properties_physical Air-sensitive,Moisture-sensitive
_space_group_crystal_system triclinic
_space_group_IT_number 2
_space_group_name_Hall '-P 1'
_space_group_name_H-M_alt 'P -1'
_atom_sites_solution_hydrogens geom
_atom_sites_solution_primary dual
_atom_sites_solution_secondary difmap
_audit_creation_method SHELXL-2019/3
_audit_update_record
;
2025-07-08 deposited with the CCDC.	2025-09-10 downloaded from the CCDC.
;
_cell_angle_alpha 75.377(3)
_cell_angle_beta 78.132(3)
_cell_angle_gamma 84.148(3)
_cell_formula_units_Z 2
_cell_length_a 9.4185(4)
_cell_length_b 10.7141(5)
_cell_length_c 12.9896(4)
_cell_measurement_reflns_used 11241
_cell_measurement_temperature 173(2)
_cell_measurement_theta_max 30.4110
_cell_measurement_theta_min 3.0580
_cell_volume 1239.48(9)
_computing_cell_refinement 'CrysAlisPro 1.171.42.43a (Rigaku OD, 2022)'
_computing_data_collection 'X-Area (Stoe & Cie, 2001)'
_computing_data_reduction 'CrysAlisPro 1.171.42.43a (Rigaku OD, 2022)'
_computing_publication_material 'IUCr PublCIF online service'
_computing_structure_refinement 'SHELXL-2019/2 (Sheldrick, 2019)'
_computing_structure_solution 'SHELXT (G. M. Sheldrick, 2015)'
_diffrn_ambient_temperature 173(2)
_diffrn_detector 'image plate'
_diffrn_detector_area_resol_mean 6.67
_diffrn_detector_type 'STOE image plate (34 cm diameter)'
_diffrn_measured_fraction_theta_full 0.997
_diffrn_measured_fraction_theta_max 0.988
_diffrn_measurement_device '2-circle goniometer'
_diffrn_measurement_device_type 'STOE IPDS II two-circle-diffractometer'
_diffrn_measurement_method \w
_diffrn_radiation_monochromator mirror
_diffrn_radiation_type MoK\a
_diffrn_radiation_wavelength 0.71073
_diffrn_reflns_av_R_equivalents 0.0358
_diffrn_reflns_av_unetI/netI 0.0335
_diffrn_reflns_Laue_measured_fraction_full 0.997
_diffrn_reflns_Laue_measured_fraction_max 0.988
_diffrn_reflns_limit_h_max 13
_diffrn_reflns_limit_h_min -13
_diffrn_reflns_limit_k_max 15
_diffrn_reflns_limit_k_min -15
_diffrn_reflns_limit_l_max 18
_diffrn_reflns_limit_l_min -18
_diffrn_reflns_number 21203
_diffrn_reflns_point_group_measured_fraction_full 0.997
_diffrn_reflns_point_group_measured_fraction_max 0.988
_diffrn_reflns_theta_full 25.242
_diffrn_reflns_theta_max 30.034
_diffrn_reflns_theta_min 2.501
_diffrn_source 'Genix 3D I\mS microfocus X-ray source'
_exptl_absorpt_coefficient_mu 6.389
_exptl_absorpt_correction_T_max 1.00000
_exptl_absorpt_correction_T_min 0.70150
_exptl_absorpt_correction_type multi-scan
_exptl_absorpt_process_details
;
CrysAlisPro 1.171.42.43a (Rigaku Oxford Diffraction, 2022)
Empirical absorption correction using spherical harmonics,
implemented in SCALE3 ABSPACK scaling algorithm.
;
_exptl_crystal_colour colourless
_exptl_crystal_density_diffrn 2.507
_exptl_crystal_description prism
_exptl_crystal_F_000 844
_exptl_crystal_size_max 0.160
_exptl_crystal_size_mid 0.130
_exptl_crystal_size_min 0.060
_refine_diff_density_max 2.217
_refine_diff_density_min -2.742
_refine_diff_density_rms 0.208
_refine_ls_extinction_method none
_refine_ls_goodness_of_fit_ref 1.037
_refine_ls_hydrogen_treatment constr
_refine_ls_matrix_type full
_refine_ls_number_parameters 235
_refine_ls_number_reflns 7151
_refine_ls_number_restraints 0
_refine_ls_restrained_S_all 1.037
_refine_ls_R_factor_all 0.0398
_refine_ls_R_factor_gt 0.0359
_refine_ls_shift/su_max 0.001
_refine_ls_shift/su_mean 0.000
_refine_ls_structure_factor_coef Fsqd
_refine_ls_weighting_details 'w=1/[\s^2^(Fo^2^)+(0.0424P)^2^+3.5131P] where P=(Fo^2^+2Fc^2^)/3'
_refine_ls_weighting_scheme calc
_refine_ls_wR_factor_gt 0.0909
_refine_ls_wR_factor_ref 0.0940
_reflns_Friedel_coverage 0.000
_reflns_number_gt 6456
_reflns_number_total 7151
_reflns_threshold_expression 'I > 2\s(I)'
_cod_data_source_file d5sc06234a3.cif
_cod_data_source_block 2_PPh3_alpha_wa3626_JH279
_cod_depositor_comments 'Adding full bibliography for 1575660--1575680.cif.'
_cod_original_cell_volume 1239.49(9)
_cod_database_code 1575664
_shelx_shelxl_version_number 2019/3
_shelx_space_group_comment
;
The symmetry employed for this shelxl refinement is uniquely defined
by the following loop, which should always be used as a source of
symmetry information in preference to the above space-group names.
They are only intended as comments.
;
_shelx_estimated_absorpt_t_min 0.428
_shelx_estimated_absorpt_t_max 0.700

loop_
_space_group_symop_operation_xyz
'x, y, z'
'-x, -y, -z'

loop_
_atom_site_label
_atom_site_type_symbol
_atom_site_fract_x
_atom_site_fract_y
_atom_site_fract_z
_atom_site_U_iso_or_equiv
_atom_site_adp_type
_atom_site_occupancy
_atom_site_site_symmetry_order
_atom_site_calc_flag
_atom_site_refinement_flags_posn
_atom_site_refinement_flags_adp
_atom_site_refinement_flags_occupancy
_atom_site_disorder_assembly
_atom_site_disorder_group
B1 B 0.2483(4) 0.7998(4) 0.7628(3) 0.0219(7) Uani 1 1 d . . . . .
I1 I 0.29739(3) 1.00186(2) 0.66852(2) 0.02912(7) Uani 1 1 d . . . . .
I2 I 0.00746(3) 0.77812(3) 0.81639(2) 0.03550(8) Uani 1 1 d . . . . .
I3 I 0.27613(5) 0.58523(3) 1.04372(3) 0.05182(10) Uani 1 1 d . . . . .
I4 I 0.21158(4) 0.95492(3) 0.98837(3) 0.05008(10) Uani 1 1 d . . . . .
I5 I 0.58951(3) 0.80468(4) 0.87502(3) 0.04473(9) Uani 1 1 d . . . . .
Si1 Si 0.32723(12) 0.78198(10) 0.90100(8) 0.02506(19) Uani 1 1 d . . . . .
P1 P 0.32588(10) 0.68797(8) 0.66118(7) 0.02103(16) Uani 1 1 d . . . . .
C11 C 0.2459(4) 0.5318(3) 0.7014(3) 0.0267(7) Uani 1 1 d . . . . .
C12 C 0.2255(10) 0.4652(5) 0.8089(4) 0.072(2) Uani 1 1 d . . . . .
H12 H 0.255749 0.500145 0.860704 0.086 Uiso 1 1 calc R U . . .
C13 C 0.1605(11) 0.3468(6) 0.8412(5) 0.079(3) Uani 1 1 d . . . . .
H13 H 0.145487 0.301864 0.915306 0.095 Uiso 1 1 calc R U . . .
C14 C 0.1189(6) 0.2957(4) 0.7679(5) 0.0463(12) Uani 1 1 d . . . . .
H14 H 0.074817 0.214985 0.790543 0.056 Uiso 1 1 calc R U . . .
C15 C 0.1403(6) 0.3602(4) 0.6609(4) 0.0425(11) Uani 1 1 d . . . . .
H15 H 0.110488 0.323993 0.609615 0.051 Uiso 1 1 calc R U . . .
C16 C 0.2053(5) 0.4786(4) 0.6268(3) 0.0311(8) Uani 1 1 d . . . . .
H16 H 0.221393 0.522172 0.552319 0.037 Uiso 1 1 calc R U . . .
C21 C 0.2923(4) 0.7606(3) 0.5257(3) 0.0242(7) Uani 1 1 d . . . . .
C22 C 0.1557(5) 0.8208(4) 0.5125(3) 0.0330(8) Uani 1 1 d . . . . .
H22 H 0.082717 0.825559 0.574125 0.040 Uiso 1 1 calc R U . . .
C23 C 0.1273(5) 0.8738(5) 0.4085(4) 0.0409(10) Uani 1 1 d . . . . .
H23 H 0.034406 0.913484 0.399392 0.049 Uiso 1 1 calc R U . . .
C24 C 0.2336(6) 0.8686(5) 0.3189(4) 0.0414(11) Uani 1 1 d . . . . .
H24 H 0.214052 0.906164 0.248445 0.050 Uiso 1 1 calc R U . . .
C25 C 0.3683(6) 0.8092(5) 0.3311(3) 0.0412(10) Uani 1 1 d . . . . .
H25 H 0.441092 0.805507 0.269159 0.049 Uiso 1 1 calc R U . . .
C26 C 0.3973(5) 0.7545(4) 0.4351(3) 0.0311(8) Uani 1 1 d . . . . .
H26 H 0.489718 0.712973 0.443429 0.037 Uiso 1 1 calc R U . . .
C31 C 0.5214(4) 0.6600(4) 0.6473(3) 0.0255(7) Uani 1 1 d . . . . .
C32 C 0.6105(4) 0.7647(4) 0.6054(4) 0.0327(8) Uani 1 1 d . . . . .
H32 H 0.568664 0.849180 0.582588 0.039 Uiso 1 1 calc R U . . .
C33 C 0.7587(5) 0.7455(5) 0.5974(4) 0.0396(10) Uani 1 1 d . . . . .
H33 H 0.818769 0.817018 0.569007 0.048 Uiso 1 1 calc R U . . .
C34 C 0.8209(5) 0.6230(6) 0.6302(4) 0.0442(11) Uani 1 1 d . . . . .
H34 H 0.923041 0.610904 0.626308 0.053 Uiso 1 1 calc R U . . .
C35 C 0.7346(6) 0.5179(5) 0.6687(4) 0.0426(11) Uani 1 1 d . . . . .
H35 H 0.777689 0.433321 0.688321 0.051 Uiso 1 1 calc R U . . .
C36 C 0.5839(5) 0.5365(4) 0.6787(4) 0.0337(8) Uani 1 1 d . . . . .
H36 H 0.524159 0.464747 0.706961 0.040 Uiso 1 1 calc R U . . .

loop_
_atom_site_aniso_label
_atom_site_aniso_U_11
_atom_site_aniso_U_22
_atom_site_aniso_U_33
_atom_site_aniso_U_23
_atom_site_aniso_U_13
_atom_site_aniso_U_12
B1 0.0202(16) 0.0225(16) 0.0223(17) -0.0026(13) -0.0062(13) 0.0006(13)
I1 0.03476(13) 0.01947(11) 0.03199(13) -0.00188(8) -0.00908(10) -0.00113(9)
I2 0.01920(11) 0.05371(17) 0.03119(14) -0.00546(11) -0.00387(9) -0.00440(10)
I3 0.0745(2) 0.04646(18) 0.03009(16) 0.00533(12) -0.01559(15) -0.00771(16)
I4 0.0690(2) 0.04901(18) 0.03867(18) -0.02597(14) -0.01459(15) 0.01570(16)
I5 0.02970(14) 0.0616(2) 0.04826(18) -0.01290(14) -0.01780(12) -0.00620(13)
Si1 0.0265(5) 0.0300(5) 0.0203(4) -0.0070(4) -0.0076(4) -0.0001(4)
P1 0.0242(4) 0.0204(4) 0.0183(4) -0.0022(3) -0.0060(3) -0.0025(3)
C11 0.0349(19) 0.0220(15) 0.0219(17) -0.0046(12) -0.0022(14) -0.0042(13)
C12 0.156(7) 0.040(3) 0.023(2) -0.0018(19) -0.012(3) -0.042(4)
C13 0.162(8) 0.038(3) 0.029(3) 0.001(2) 0.010(3) -0.041(4)
C14 0.055(3) 0.0220(18) 0.055(3) -0.0107(18) 0.013(2) -0.0108(18)
C15 0.054(3) 0.0278(19) 0.052(3) -0.0129(18) -0.018(2) -0.0081(18)
C16 0.039(2) 0.0248(17) 0.0294(19) -0.0051(14) -0.0067(16) -0.0054(15)
C21 0.0294(17) 0.0247(16) 0.0187(15) -0.0012(12) -0.0068(13) -0.0080(13)
C22 0.0319(19) 0.038(2) 0.0279(19) 0.0001(15) -0.0113(15) -0.0042(16)
C23 0.042(2) 0.047(2) 0.033(2) 0.0031(18) -0.0200(19) -0.0057(19)
C24 0.057(3) 0.043(2) 0.025(2) 0.0059(17) -0.0194(19) -0.019(2)
C25 0.058(3) 0.047(2) 0.0193(18) -0.0031(16) -0.0074(18) -0.016(2)
C26 0.038(2) 0.0349(19) 0.0217(17) -0.0058(14) -0.0077(15) -0.0055(16)
C31 0.0273(17) 0.0284(17) 0.0216(16) -0.0071(13) -0.0067(13) 0.0021(13)
C32 0.0248(17) 0.035(2) 0.034(2) -0.0038(16) -0.0027(15) 0.0008(15)
C33 0.0250(18) 0.053(3) 0.040(2) -0.0102(19) -0.0038(17) -0.0002(17)
C34 0.030(2) 0.066(3) 0.042(3) -0.021(2) -0.0152(18) 0.015(2)
C35 0.043(2) 0.045(3) 0.042(3) -0.015(2) -0.020(2) 0.019(2)
C36 0.039(2) 0.0310(19) 0.033(2) -0.0080(15) -0.0162(17) 0.0086(16)

loop_
_atom_type_symbol
_atom_type_description
_atom_type_scat_dispersion_real
_atom_type_scat_dispersion_imag
_atom_type_scat_source
C C 0.0033 0.0016 'International Tables Vol C Tables 4.2.6.8 and 6.1.1.4'
H H 0.0000 0.0000 'International Tables Vol C Tables 4.2.6.8 and 6.1.1.4'
B B 0.0013 0.0007 'International Tables Vol C Tables 4.2.6.8 and 6.1.1.4'
Si Si 0.0817 0.0704 'International Tables Vol C Tables 4.2.6.8 and 6.1.1.4'
P P 0.1023 0.0942 'International Tables Vol C Tables 4.2.6.8 and 6.1.1.4'
I I -0.4742 1.8119 'International Tables Vol C Tables 4.2.6.8 and 6.1.1.4'

loop_
_geom_angle_atom_site_label_1
_geom_angle_atom_site_label_2
_geom_angle_atom_site_label_3
_geom_angle
_geom_angle_site_symmetry_1
_geom_angle_site_symmetry_3
_geom_angle_publ_flag
P1 B1 Si1 121.52(19) . . ?
P1 B1 I1 105.58(17) . . ?
Si1 B1 I1 103.79(17) . . ?
P1 B1 I2 108.96(17) . . ?
Si1 B1 I2 105.62(17) . . ?
I1 B1 I2 111.21(16) . . ?
B1 Si1 I3 117.26(12) . . ?
B1 Si1 I5 115.34(12) . . ?
I3 Si1 I5 105.49(4) . . ?
B1 Si1 I4 108.51(12) . . ?
I3 Si1 I4 103.45(4) . . ?
I5 Si1 I4 105.58(4) . . ?
C21 P1 C31 105.86(17) . . ?
C21 P1 C11 105.95(17) . . ?
C31 P1 C11 107.83(18) . . ?
C21 P1 B1 112.05(17) . . ?
C31 P1 B1 111.57(17) . . ?
C11 P1 B1 113.15(17) . . ?
C16 C11 C12 119.4(4) . . ?
C16 C11 P1 121.1(3) . . ?
C12 C11 P1 119.5(3) . . ?
C11 C12 C13 120.0(5) . . ?
C11 C12 H12 120.0 . . ?
C13 C12 H12 120.0 . . ?
C14 C13 C12 120.4(5) . . ?
C14 C13 H13 119.8 . . ?
C12 C13 H13 119.8 . . ?
C13 C14 C15 120.1(4) . . ?
C13 C14 H14 120.0 . . ?
C15 C14 H14 120.0 . . ?
C14 C15 C16 120.5(4) . . ?
C14 C15 H15 119.8 . . ?
C16 C15 H15 119.8 . . ?
C11 C16 C15 119.6(4) . . ?
C11 C16 H16 120.2 . . ?
C15 C16 H16 120.2 . . ?
C26 C21 C22 119.3(4) . . ?
C26 C21 P1 121.3(3) . . ?
C22 C21 P1 119.3(3) . . ?
C23 C22 C21 119.8(4) . . ?
C23 C22 H22 120.1 . . ?
C21 C22 H22 120.1 . . ?
C24 C23 C22 120.3(4) . . ?
C24 C23 H23 119.9 . . ?
C22 C23 H23 119.9 . . ?
C23 C24 C25 120.4(4) . . ?
C23 C24 H24 119.8 . . ?
C25 C24 H24 119.8 . . ?
C24 C25 C26 119.8(4) . . ?
C24 C25 H25 120.1 . . ?
C26 C25 H25 120.1 . . ?
C21 C26 C25 120.4(4) . . ?
C21 C26 H26 119.8 . . ?
C25 C26 H26 119.8 . . ?
C36 C31 C32 119.5(4) . . ?
C36 C31 P1 121.1(3) . . ?
C32 C31 P1 119.4(3) . . ?
C33 C32 C31 120.1(4) . . ?
C33 C32 H32 120.0 . . ?
C31 C32 H32 120.0 . . ?
C32 C33 C34 120.5(5) . . ?
C32 C33 H33 119.8 . . ?
C34 C33 H33 119.8 . . ?
C33 C34 C35 120.1(4) . . ?
C33 C34 H34 120.0 . . ?
C35 C34 H34 120.0 . . ?
C34 C35 C36 119.9(4) . . ?
C34 C35 H35 120.1 . . ?
C36 C35 H35 120.1 . . ?
C31 C36 C35 119.9(4) . . ?
C31 C36 H36 120.0 . . ?
C35 C36 H36 120.0 . . ?

loop_
_geom_bond_atom_site_label_1
_geom_bond_atom_site_label_2
_geom_bond_distance
_geom_bond_site_symmetry_2
_geom_bond_publ_flag
B1 P1 1.984(4) . ?
B1 Si1 2.039(4) . ?
B1 I1 2.243(4) . ?
B1 I2 2.250(4) . ?
I3 Si1 2.4452(11) . ?
I4 Si1 2.4595(11) . ?
I5 Si1 2.4523(11) . ?
P1 C21 1.813(4) . ?
P1 C31 1.814(4) . ?
P1 C11 1.815(4) . ?
C11 C16 1.374(5) . ?
C11 C12 1.382(6) . ?
C12 C13 1.394(7) . ?
C12 H12 0.9500 . ?
C13 C14 1.349(9) . ?
C13 H13 0.9500 . ?
C14 C15 1.371(7) . ?
C14 H14 0.9500 . ?
C15 C16 1.393(6) . ?
C15 H15 0.9500 . ?
C16 H16 0.9500 . ?
C21 C26 1.384(6) . ?
C21 C22 1.402(6) . ?
C22 C23 1.396(6) . ?
C22 H22 0.9500 . ?
C23 C24 1.378(7) . ?
C23 H23 0.9500 . ?
C24 C25 1.381(8) . ?
C24 H24 0.9500 . ?
C25 C26 1.401(6) . ?
C25 H25 0.9500 . ?
C26 H26 0.9500 . ?
C31 C36 1.390(5) . ?
C31 C32 1.398(6) . ?
C32 C33 1.376(6) . ?
C32 H32 0.9500 . ?
C33 C34 1.383(7) . ?
C33 H33 0.9500 . ?
C34 C35 1.383(8) . ?
C34 H34 0.9500 . ?
C35 C36 1.397(7) . ?
C35 H35 0.9500 . ?
C36 H36 0.9500 . ?

loop_
_geom_torsion_atom_site_label_1
_geom_torsion_atom_site_label_2
_geom_torsion_atom_site_label_3
_geom_torsion_atom_site_label_4
_geom_torsion
_geom_torsion_site_symmetry_1
_geom_torsion_site_symmetry_2
_geom_torsion_site_symmetry_3
_geom_torsion_site_symmetry_4
_geom_torsion_publ_flag
C21 P1 C11 C16 14.1(4) . . . . ?
C31 P1 C11 C16 -98.9(4) . . . . ?
B1 P1 C11 C16 137.3(3) . . . . ?
C21 P1 C11 C12 -165.9(5) . . . . ?
C31 P1 C11 C12 81.1(5) . . . . ?
B1 P1 C11 C12 -42.7(6) . . . . ?
C16 C11 C12 C13 -1.8(11) . . . . ?
P1 C11 C12 C13 178.2(7) . . . . ?
C11 C12 C13 C14 0.8(13) . . . . ?
C12 C13 C14 C15 -0.1(12) . . . . ?
C13 C14 C15 C16 0.2(9) . . . . ?
C12 C11 C16 C15 1.9(8) . . . . ?
P1 C11 C16 C15 -178.1(4) . . . . ?
C14 C15 C16 C11 -1.1(8) . . . . ?
C31 P1 C21 C26 16.6(4) . . . . ?
C11 P1 C21 C26 -97.8(3) . . . . ?
B1 P1 C21 C26 138.4(3) . . . . ?
C31 P1 C21 C22 -165.3(3) . . . . ?
C11 P1 C21 C22 80.3(3) . . . . ?
B1 P1 C21 C22 -43.5(4) . . . . ?
C26 C21 C22 C23 0.0(6) . . . . ?
P1 C21 C22 C23 -178.2(3) . . . . ?
C21 C22 C23 C24 -0.9(7) . . . . ?
C22 C23 C24 C25 1.1(7) . . . . ?
C23 C24 C25 C26 -0.3(7) . . . . ?
C22 C21 C26 C25 0.7(6) . . . . ?
P1 C21 C26 C25 178.9(3) . . . . ?
C24 C25 C26 C21 -0.6(7) . . . . ?
C21 P1 C31 C36 -120.7(3) . . . . ?
C11 P1 C31 C36 -7.7(4) . . . . ?
B1 P1 C31 C36 117.1(3) . . . . ?
C21 P1 C31 C32 60.1(4) . . . . ?
C11 P1 C31 C32 173.1(3) . . . . ?
B1 P1 C31 C32 -62.1(4) . . . . ?
C36 C31 C32 C33 -1.1(6) . . . . ?
P1 C31 C32 C33 178.1(4) . . . . ?
C31 C32 C33 C34 0.1(7) . . . . ?
C32 C33 C34 C35 1.8(8) . . . . ?
C33 C34 C35 C36 -2.7(7) . . . . ?
C32 C31 C36 C35 0.2(6) . . . . ?
P1 C31 C36 C35 -179.0(3) . . . . ?
C34 C35 C36 C31 1.7(7) . . . . ?
